data_7055270
loop_
_publ_author_name
'Chou, Chang-Chuan'
'Yang, Chia-Chi'
'Chang, Hao-Ching'
'Lee, Way-Zen'
'Kuo, Ting-Shen'

_publ_section_title
;
 Weaving an infinite 3-D supramolecular network via
 AuI&#x22EF;AuIIIaurophilicity and C--H&#x22EF;Cl hydrogen bonding
;
_journal_issue 3
_journal_name_full 'New J. Chem.'
_journal_page_first 1944
_journal_paper_doi 10.1039/C5NJ02860D
_journal_volume 40
_journal_year 2016
_chemical_formula_moiety 'C12 H20 Au F6 N4 Sb'
_chemical_formula_sum 'C12 H20 Au F6 N4 Sb'
_chemical_formula_weight 653.04
_chemical_name_systematic
;
 ?
;
_space_group_IT_number 2
_symmetry_cell_setting triclinic
_symmetry_space_group_name_Hall '-P 1'
_symmetry_space_group_name_H-M 'P -1'
_atom_sites_solution_hydrogens geom
_atom_sites_solution_primary direct
_atom_sites_solution_secondary difmap
_audit_creation_method SHELXL-97
_audit_update_record
;
2015-12-17 deposited with the CCDC.
2016-01-06 downloaded from the CCDC.
;
_cell_angle_alpha 89.041(7)
_cell_angle_beta 84.027(7)
_cell_angle_gamma 68.263(5)
_cell_formula_units_Z 1
_cell_length_a 7.450(2)
_cell_length_b 7.938(2)
_cell_length_c 8.481(3)
_cell_measurement_reflns_used 1513
_cell_measurement_temperature 200(2)
_cell_measurement_theta_max 25.01
_cell_measurement_theta_min 3.22
_cell_volume 463.2(2)
_computing_cell_refinement 'Bruker SAINT'
_computing_data_collection 'Bruker APEX2'
_computing_data_reduction 'Bruker SAINT'
_computing_molecular_graphics 'Ortep-3 for Windows (Farrugia, 1997)'
_computing_publication_material 'WinGX publication routines (Farrugia, 1999)'
_computing_structure_refinement 'SHELXL-97 (Sheldrick, 1997)'
_computing_structure_solution 'SHELXS-86 (Sheldrick, 1986)'
_diffrn_ambient_temperature 200(2)
_diffrn_measured_fraction_theta_full 0.982
_diffrn_measured_fraction_theta_max 0.982
_diffrn_measurement_device_type 'Bruker APEX2'
_diffrn_radiation_monochromator graphite
_diffrn_radiation_source 'fine-focus sealed tube'
_diffrn_radiation_type MoK\a
_diffrn_radiation_wavelength 0.71073
_diffrn_reflns_av_R_equivalents 0.0532
_diffrn_reflns_limit_h_max 6
_diffrn_reflns_limit_h_min -8
_diffrn_reflns_limit_k_max 9
_diffrn_reflns_limit_k_min -9
_diffrn_reflns_limit_l_max 10
_diffrn_reflns_limit_l_min -10
_diffrn_reflns_number 3791
_diffrn_reflns_theta_full 25.10
_diffrn_reflns_theta_max 25.10
_diffrn_reflns_theta_min 2.42
_exptl_absorpt_coefficient_mu 9.425
_exptl_absorpt_correction_T_max 0.9116
_exptl_absorpt_correction_T_min 0.2309
_exptl_absorpt_correction_type multi-scan
_exptl_crystal_colour colorless
_exptl_crystal_density_diffrn 2.341
_exptl_crystal_density_method 'not measured'
_exptl_crystal_description prism
_exptl_crystal_F_000 304
_exptl_crystal_size_max 0.22
_exptl_crystal_size_mid 0.21
_exptl_crystal_size_min 0.01
_refine_diff_density_max 2.323
_refine_diff_density_min -2.716
_refine_diff_density_rms 0.289
_refine_ls_extinction_method none
_refine_ls_goodness_of_fit_ref 1.158
_refine_ls_hydrogen_treatment constr
_refine_ls_matrix_type full
_refine_ls_number_parameters 112
_refine_ls_number_reflns 1621
_refine_ls_number_restraints 0
_refine_ls_restrained_S_all 1.158
_refine_ls_R_factor_all 0.0580
_refine_ls_R_factor_gt 0.0531
_refine_ls_shift/su_max 0.000
_refine_ls_shift/su_mean 0.000
_refine_ls_structure_factor_coef Fsqd
_refine_ls_weighting_details 'calc w=1/[\s^2^(Fo^2^)+(0.0640P)^2^+1.5437P] where P=(Fo^2^+2Fc^2^)/3'
_refine_ls_weighting_scheme calc
_refine_ls_wR_factor_gt 0.1368
_refine_ls_wR_factor_ref 0.1410
_reflns_number_gt 1473
_reflns_number_total 1621
_reflns_threshold_expression >2sigma(I)
_cod_data_source_file c5nj02860d2.cif
_cod_data_source_block a15806a
_cod_depositor_comments 'Adding full bibliography for 7055267--7055271.cif.'
_cod_database_code 7055270
_diffrn_reflns_av_unetl/neti 0.0725

loop_
_symmetry_equiv_pos_as_xyz
'x, y, z'
'-x, -y, -z'

loop_
_atom_site_label
_atom_site_type_symbol
_atom_site_fract_x
_atom_site_fract_y
_atom_site_fract_z
_atom_site_U_iso_or_equiv
_atom_site_adp_type
_atom_site_occupancy
_atom_site_symmetry_multiplicity
_atom_site_calc_flag
_atom_site_refinement_flags
C1 C 0.5827(19) 0.2575(18) 0.1529(14) 0.039(3) Uani 1 1 d .
H1A H 0.5168 0.3865 0.1819 0.059 Uiso 1 1 calc R
H1B H 0.4915 0.2130 0.1090 0.059 Uiso 1 1 calc R
H1C H 0.6934 0.2416 0.0735 0.059 Uiso 1 1 calc R
C2 C 0.6533(16) 0.1531(17) 0.2970(13) 0.029(3) Uani 1 1 d .
C3 C 0.7530(16) -0.0312(16) 0.3110(15) 0.033(3) Uani 1 1 d .
H3 H 0.7920 -0.1204 0.2280 0.039 Uiso 1 1 calc R
C4 C 0.7855(16) -0.0614(15) 0.4692(13) 0.026(2) Uani 1 1 d .
C5 C 0.8866(19) -0.2342(18) 0.5497(15) 0.043(3) Uani 1 1 d .
H5A H 0.8848 -0.2091 0.6627 0.064 Uiso 1 1 calc R
H5B H 1.0214 -0.2889 0.5018 0.064 Uiso 1 1 calc R
H5C H 0.8199 -0.3182 0.5374 0.064 Uiso 1 1 calc R
C6 C 0.6894(18) 0.1441(16) 0.7144(13) 0.032(3) Uani 1 1 d .
H6A H 0.6199 0.2746 0.7341 0.048 Uiso 1 1 calc R
H6B H 0.8207 0.1080 0.7467 0.048 Uiso 1 1 calc R
H6C H 0.6193 0.0774 0.7755 0.048 Uiso 1 1 calc R
N1 N 0.6225(13) 0.2349(12) 0.4396(11) 0.025(2) Uani 1 1 d .
N2 N 0.7016(13) 0.1025(12) 0.5449(10) 0.025(2) Uani 1 1 d .
Au1 Au 0.5000 0.5000 0.5000 0.0274(3) Uani 1 2 d S
Sb1 Sb 1.0000 0.5000 1.0000 0.0294(3) Uani 1 2 d S
F1 F 0.8638(12) 0.4402(11) 0.8492(10) 0.056(2) Uani 1 1 d .
F2 F 0.7839(14) 0.5554(13) 1.1517(12) 0.075(3) Uani 1 1 d .
F3 F 1.0892(15) 0.2575(11) 1.0616(10) 0.061(2) Uani 1 1 d .

loop_
_atom_site_aniso_label
_atom_site_aniso_U_11
_atom_site_aniso_U_22
_atom_site_aniso_U_33
_atom_site_aniso_U_23
_atom_site_aniso_U_13
_atom_site_aniso_U_12
C1 0.046(7) 0.039(8) 0.029(6) -0.005(5) -0.009(6) -0.010(6)
C2 0.029(6) 0.035(7) 0.027(6) -0.006(5) 0.001(5) -0.017(5)
C3 0.031(6) 0.019(6) 0.037(7) -0.014(5) 0.003(5) 0.002(5)
C4 0.027(6) 0.018(6) 0.028(6) -0.011(5) -0.001(5) -0.002(5)
C5 0.042(8) 0.031(7) 0.044(8) -0.008(6) 0.000(6) 0.000(6)
C6 0.046(7) 0.024(6) 0.026(6) 0.006(5) -0.015(5) -0.009(6)
N1 0.030(5) 0.011(5) 0.027(5) -0.006(4) -0.006(4) 0.002(4)
N2 0.031(5) 0.019(5) 0.020(4) -0.005(4) -0.004(4) -0.004(4)
Au1 0.0269(4) 0.0196(4) 0.0302(4) -0.0062(2) -0.0039(3) -0.0014(3)
Sb1 0.0314(6) 0.0226(6) 0.0288(6) -0.0095(5) -0.0056(5) -0.0028(5)
F1 0.053(5) 0.045(5) 0.067(5) -0.023(4) -0.024(4) -0.008(4)
F2 0.070(6) 0.073(7) 0.082(7) -0.041(5) 0.049(5) -0.039(5)
F3 0.103(7) 0.025(4) 0.048(5) -0.002(4) -0.017(5) -0.015(5)

loop_
_atom_type_symbol
_atom_type_description
_atom_type_scat_dispersion_real
_atom_type_scat_dispersion_imag
_atom_type_scat_source
C C 0.0033 0.0016 'International Tables Vol C Tables 4.2.6.8 and 6.1.1.4'
N N 0.0061 0.0033 'International Tables Vol C Tables 4.2.6.8 and 6.1.1.4'
Au Au -2.0133 8.8022 'International Tables Vol C Tables 4.2.6.8 and 6.1.1.4'
Sb Sb -0.5866 1.5461 'International Tables Vol C Tables 4.2.6.8 and 6.1.1.4'
F F 0.0171 0.0103 'International Tables Vol C Tables 4.2.6.8 and 6.1.1.4'
H H 0.0000 0.0000 'International Tables Vol C Tables 4.2.6.8 and 6.1.1.4'

loop_
_geom_angle_atom_site_label_1
_geom_angle_atom_site_label_2
_geom_angle_atom_site_label_3
_geom_angle
_geom_angle_site_symmetry_1
_geom_angle_site_symmetry_3
C2 C1 H1A 109.5 . .
C2 C1 H1B 109.5 . .
H1A C1 H1B 109.5 . .
C2 C1 H1C 109.5 . .
H1A C1 H1C 109.5 . .
H1B C1 H1C 109.5 . .
N1 C2 C3 109.3(10) . .
N1 C2 C1 121.6(11) . .
C3 C2 C1 129.1(11) . .
C2 C3 C4 107.1(10) . .
C2 C3 H3 126.4 . .
C4 C3 H3 126.4 . .
N2 C4 C3 106.2(10) . .
N2 C4 C5 124.0(10) . .
C3 C4 C5 129.8(10) . .
C4 C5 H5A 109.5 . .
C4 C5 H5B 109.5 . .
H5A C5 H5B 109.5 . .
C4 C5 H5C 109.5 . .
H5A C5 H5C 109.5 . .
H5B C5 H5C 109.5 . .
N2 C6 H6A 109.5 . .
N2 C6 H6B 109.5 . .
H6A C6 H6B 109.5 . .
N2 C6 H6C 109.5 . .
H6A C6 H6C 109.5 . .
H6B C6 H6C 109.5 . .
C2 N1 N2 107.0(9) . .
C2 N1 Au1 129.6(8) . .
N2 N1 Au1 123.3(7) . .
C4 N2 N1 110.4(9) . .
C4 N2 C6 128.0(9) . .
N1 N2 C6 121.6(9) . .
N1 Au1 N1 180.000(1) . 2_666
F2 Sb1 F2 180.000(1) . 2_767
F2 Sb1 F3 90.4(4) . .
F2 Sb1 F3 89.6(4) 2_767 .
F2 Sb1 F3 89.6(4) . 2_767
F2 Sb1 F3 90.4(4) 2_767 2_767
F3 Sb1 F3 180.000(2) . 2_767
F2 Sb1 F1 89.3(4) . 2_767
F2 Sb1 F1 90.7(4) 2_767 2_767
F3 Sb1 F1 91.2(4) . 2_767
F3 Sb1 F1 88.8(4) 2_767 2_767
F2 Sb1 F1 90.7(4) . .
F2 Sb1 F1 89.3(4) 2_767 .
F3 Sb1 F1 88.8(4) . .
F3 Sb1 F1 91.2(4) 2_767 .
F1 Sb1 F1 180.000(1) 2_767 .

loop_
_geom_bond_atom_site_label_1
_geom_bond_atom_site_label_2
_geom_bond_distance
_geom_bond_site_symmetry_2
C1 C2 1.495(16) .
C1 H1A 0.9800 .
C1 H1B 0.9800 .
C1 H1C 0.9800 .
C2 N1 1.340(14) .
C2 C3 1.384(17) .
C3 C4 1.389(16) .
C3 H3 0.9500 .
C4 N2 1.356(14) .
C4 C5 1.492(17) .
C5 H5A 0.9800 .
C5 H5B 0.9800 .
C5 H5C 0.9800 .
C6 N2 1.466(13) .
C6 H6A 0.9800 .
C6 H6B 0.9800 .
C6 H6C 0.9800 .
N1 N2 1.367(13) .
N1 Au1 2.010(9) .
Au1 N1 2.010(9) 2_666
Sb1 F2 1.872(8) .
Sb1 F2 1.872(8) 2_767
Sb1 F3 1.874(8) .
Sb1 F3 1.874(8) 2_767
Sb1 F1 1.881(7) 2_767
Sb1 F1 1.881(7) .

loop_
_geom_torsion_atom_site_label_1
_geom_torsion_atom_site_label_2
_geom_torsion_atom_site_label_3
_geom_torsion_atom_site_label_4
_geom_torsion
_geom_torsion_site_symmetry_4
N1 C2 C3 C4 -0.6(14) .
C1 C2 C3 C4 180.0(12) .
C2 C3 C4 N2 1.4(13) .
C2 C3 C4 C5 -179.8(13) .
C3 C2 N1 N2 -0.4(13) .
C1 C2 N1 N2 179.1(10) .
C3 C2 N1 Au1 176.3(8) .
C1 C2 N1 Au1 -4.2(16) .
C3 C4 N2 N1 -1.7(13) .
C5 C4 N2 N1 179.4(11) .
C3 C4 N2 C6 177.9(11) .
C5 C4 N2 C6 -1.0(19) .
C2 N1 N2 C4 1.3(12) .
Au1 N1 N2 C4 -175.7(7) .
C2 N1 N2 C6 -178.3(10) .
Au1 N1 N2 C6 4.7(14) .
C2 N1 Au1 N1 -10(100) 2_666
N2 N1 Au1 N1 166(100) 2_666
